data_4341953
loop_
_publ_author_name
'Kim, Youngkwon'
'Lee, Dong Woo'
'Ok, Kang Min'

_publ_section_title
;
 Rich Structural Chemistry in New Alkali Metal Yttrium Tellurites:
 Three-Dimensional Frameworks of NaYTe4O10, KY(TeO3)2, RbY(TeO3)2, and a
 Novel Variant of Hexagonal Tungsten Bronze, CsYTe3O8.
;
_journal_issue 1
_journal_name_full 'Inorganic chemistry'
_journal_page_first 389
_journal_page_last 395
_journal_paper_doi 10.1021/ic502724n
_journal_volume 54
_journal_year 2015
_chemical_formula_sum 'Na O10 Te4 Y'
_chemical_formula_weight 782.3
_space_group_IT_number 133
_symmetry_cell_setting tetragonal
_symmetry_space_group_name_Hall '-P 4ac 2b'
_symmetry_space_group_name_H-M 'P 42/n b c :2'
_atom_sites_solution_primary direct
_atom_sites_solution_secondary difmap
_cell_angle_alpha 90
_cell_angle_beta 90
_cell_angle_gamma 90
_cell_formula_units_Z 4
_cell_length_a 8.9337(2)
_cell_length_b 8.9337(2)
_cell_length_c 13.4854(3)
_cell_measurement_temperature 298(2)
_cell_volume 1076.28(4)
_computing_structure_refinement 'SHELXL-2014/6 (Sheldrick, 2014)'
_diffrn_ambient_temperature 298(2)
_diffrn_measured_fraction_theta_full 1
_diffrn_measured_fraction_theta_max 1
_diffrn_measurement_device_type 'Bruker SMART Breeze'
_diffrn_measurement_method CCD
_diffrn_radiation_type MoK\a
_diffrn_radiation_wavelength 0.71073
_diffrn_reflns_av_R_equivalents 0.0542
_diffrn_reflns_Laue_measured_fraction_full 1
_diffrn_reflns_Laue_measured_fraction_max 1
_diffrn_reflns_limit_h_max 11
_diffrn_reflns_limit_h_min -11
_diffrn_reflns_limit_k_max 11
_diffrn_reflns_limit_k_min -11
_diffrn_reflns_limit_l_max 18
_diffrn_reflns_limit_l_min -17
_diffrn_reflns_number 14275
_diffrn_reflns_point_group_measured_fraction_full 1
_diffrn_reflns_point_group_measured_fraction_max 1
_diffrn_reflns_theta_full 25.242
_diffrn_reflns_theta_max 28.316
_diffrn_reflns_theta_min 3.021
_exptl_absorpt_coefficient_mu 16.123
_exptl_absorpt_correction_T_max 0.69
_exptl_absorpt_correction_T_min 0.61
_exptl_absorpt_correction_type empirical
_exptl_absorpt_process_details
; 
 SADABS(Blessing, 1995) 
;
_exptl_crystal_colour Colorless
_exptl_crystal_density_diffrn 4.828
_exptl_crystal_density_method 'not measured'
_exptl_crystal_description Block
_exptl_crystal_F_000 1352
_exptl_crystal_size_max 0.042
_exptl_crystal_size_mid 0.026
_exptl_crystal_size_min 0.023
_refine_diff_density_max 0.71
_refine_diff_density_min -0.566
_refine_diff_density_rms 0.122
_refine_ls_extinction_method SHELXL
_refine_ls_goodness_of_fit_ref 1.101
_refine_ls_matrix_type full
_refine_ls_number_parameters 39
_refine_ls_number_reflns 675
_refine_ls_number_restraints 0
_refine_ls_restrained_S_all 1.101
_refine_ls_R_factor_all 0.0194
_refine_ls_R_factor_gt 0.0146
_refine_ls_shift/su_max 0.001
_refine_ls_shift/su_mean 0
_refine_ls_structure_factor_coef Fsqd
_refine_ls_weighting_details 'w=1/[\s^2^(Fo^2^)+(0.0139P)^2^] where P=(Fo^2^+2Fc^2^)/3'
_refine_ls_weighting_scheme calc
_refine_ls_wR_factor_gt 0.0351
_refine_ls_wR_factor_ref 0.0359
_reflns_number_gt 588
_reflns_number_total 675
_reflns_threshold_expression 'I > 2\s(I)'
_cod_data_source_file ic502724n_si_002.cif
_cod_data_source_block NaYTe4O10
_cod_depositor_comments
;
The following automatic conversions were performed:

'_exptl_absorpt_correction_type' value 'EMPIRICAL' changed to
'empirical' according to
/home/saulius/struct/COD-crude-data--automatic-downloads/rss-feeds/ACS/lib/dictionaries/cif_core.dic
dictionary named 'cif_core.dic' version 2.4.2 from 2011-04-26.

Automatic conversion script
Id: cif_fix_values 2935 2014-11-11 08:27:57Z andrius 

 Adding full bibliography for 4341953--4341956.cif.
;
_cod_original_cell_volume 1076.28(5)
_cod_original_sg_symbol_H-M 'P 42/n b c'
_cod_database_code 4341953

loop_
_space_group_symop_operation_xyz
'x, y, z'
'-x+1/2, -y+1/2, z'
'-y+1/2, x, z+1/2'
'y, -x+1/2, z+1/2'
'-x+1/2, y, -z'
'x, -y+1/2, -z'
'y, x, -z+1/2'
'-y+1/2, -x+1/2, -z+1/2'
'-x, -y, -z'
'x-1/2, y-1/2, -z'
'y-1/2, -x, -z-1/2'
'-y, x-1/2, -z-1/2'
'x-1/2, -y, z'
'-x, y-1/2, z'
'-y, -x, z-1/2'
'y-1/2, x-1/2, z-1/2'

loop_
_atom_site_label
_atom_site_type_symbol
_atom_site_fract_x
_atom_site_fract_y
_atom_site_fract_z
_atom_site_U_iso_or_equiv
_atom_site_adp_type
_atom_site_occupancy
_atom_site_calc_flag
Te1 Te 0.96516(2) 0.05566(2) 0.12180(2) 0.01467(8) Uani 1 d
Y1 Y 1.25 0.25 0 0.01188(15) Uani 1 d
Na1 Na 1.25 0.25 0.25 0.0167(6) Uani 1 d
O1 O 1.1694(2) 0.0924(2) 0.12837(14) 0.0150(5) Uani 1 d
O2 O 0.9700(2) -0.1254(2) 0.05360(15) 0.0171(5) Uani 1 d
O3 O 0.9534(2) -0.0466(2) 0.25 0.0295(10) Uani 1 d

loop_
_atom_site_aniso_label
_atom_site_aniso_U_11
_atom_site_aniso_U_22
_atom_site_aniso_U_33
_atom_site_aniso_U_23
_atom_site_aniso_U_13
_atom_site_aniso_U_12
Te1 0.01375(13) 0.01282(13) 0.01744(13) -0.00250(9) 0.00109(9) -0.00206(8)
Y1 0.0125(3) 0.0113(3) 0.0119(3) 0 0 0
Na1 0.0180(9) 0.0180(9) 0.0142(12) 0 0 -0.0092(10)
O1 0.0131(12) 0.0157(12) 0.0163(12) 0.0004(9) -0.0029(9) -0.0038(9)
O2 0.0200(14) 0.0139(12) 0.0173(12) -0.0033(9) -0.0015(9) -0.0012(9)
O3 0.0374(15) 0.0374(15) 0.0135(18) 0.0049(12) -0.0049(12) -0.0219(17)

loop_
_atom_type_symbol
_atom_type_description
_atom_type_scat_dispersion_real
_atom_type_scat_dispersion_imag
_atom_type_scat_source
O O 0.0106 0.006 'International Tables Vol C Tables 4.2.6.8 and 6.1.1.4'
Na Na 0.0362 0.0249 'International Tables Vol C Tables 4.2.6.8 and 6.1.1.4'
Y Y -2.7962 3.5667 'International Tables Vol C Tables 4.2.6.8 and 6.1.1.4'
Te Te -0.5308 1.6751 'International Tables Vol C Tables 4.2.6.8 and 6.1.1.4'

loop_
_geom_angle_atom_site_label_1
_geom_angle_atom_site_label_2
_geom_angle_atom_site_label_3
_geom_angle
_geom_angle_site_symmetry_1
_geom_angle_site_symmetry_3
O1 Te1 O2 98.88(9) . .
O1 Te1 O3 95.33(9) . .
O2 Te1 O3 91.84(8) . .
O1 Te1 O2 76.98(7) . 9_755
O2 Te1 O2 75.23(9) . 9_755
O3 Te1 O2 163.50(5) . 9_755
O1 Te1 Y1 38.55(6) . .
O2 Te1 Y1 100.53(6) . .
O3 Te1 Y1 133.35(8) . .
O2 Te1 Y1 42.78(5) 9_755 .
O1 Te1 Na1 35.07(6) . .
O2 Te1 Na1 130.71(6) . .
O3 Te1 Na1 80.54(8) . .
O2 Te1 Na1 99.95(5) 9_755 .
Y1 Te1 Na1 57.369(3) . .
O1 Y1 O1 84.83(10) . 2_755
O1 Y1 O1 106.19(10) . 5_755
O1 Y1 O1 144.23(10) 2_755 5_755
O1 Y1 O1 144.23(10) . 6
O1 Y1 O1 106.19(10) 2_755 6
O1 Y1 O1 84.82(10) 5_755 6
O1 Y1 O2 71.86(7) . 9_755
O1 Y1 O2 139.58(7) 2_755 9_755
O1 Y1 O2 75.39(7) 5_755 9_755
O1 Y1 O2 78.60(7) 6 9_755
O1 Y1 O2 139.58(7) . 10_665
O1 Y1 O2 71.86(7) 2_755 10_665
O1 Y1 O2 78.60(7) 5_755 10_665
O1 Y1 O2 75.39(7) 6 10_665
O2 Y1 O2 144.51(10) 9_755 10_665
O1 Y1 O2 75.39(7) . 13_655
O1 Y1 O2 78.60(7) 2_755 13_655
O1 Y1 O2 71.86(7) 5_755 13_655
O1 Y1 O2 139.58(7) 6 13_655
O2 Y1 O2 124.02(10) 9_755 13_655
O2 Y1 O2 68.05(10) 10_665 13_655
O1 Y1 O2 78.60(7) . 14_765
O1 Y1 O2 75.39(7) 2_755 14_765
O1 Y1 O2 139.58(7) 5_755 14_765
O1 Y1 O2 71.86(7) 6 14_765
O2 Y1 O2 68.05(10) 9_755 14_765
O2 Y1 O2 124.02(10) 10_665 14_765
O2 Y1 O2 144.51(10) 13_655 14_765
O1 Y1 Na1 42.41(5) . .
O1 Y1 Na1 42.41(5) 2_755 .
O1 Y1 Na1 137.59(5) 5_755 .
O1 Y1 Na1 137.59(5) 6 .
O2 Y1 Na1 107.74(5) 9_755 .
O2 Y1 Na1 107.74(5) 10_665 .
O2 Y1 Na1 72.26(5) 13_655 .
O2 Y1 Na1 72.26(5) 14_765 .
O1 Y1 Na1 137.59(5) . 3_644
O1 Y1 Na1 137.59(5) 2_755 3_644
O1 Y1 Na1 42.41(5) 5_755 3_644
O1 Y1 Na1 42.41(5) 6 3_644
O2 Y1 Na1 72.26(5) 9_755 3_644
O2 Y1 Na1 72.26(5) 10_665 3_644
O2 Y1 Na1 107.74(5) 13_655 3_644
O2 Y1 Na1 107.74(5) 14_765 3_644
Na1 Y1 Na1 180 . 3_644
O1 Y1 Te1 100.09(5) . 2_755
O1 Y1 Te1 29.56(5) 2_755 2_755
O1 Y1 Te1 114.97(5) 5_755 2_755
O1 Y1 Te1 105.82(5) 6 2_755
O2 Y1 Te1 168.78(5) 9_755 2_755
O2 Y1 Te1 46.04(5) 10_665 2_755
O2 Y1 Te1 59.06(5) 13_655 2_755
O2 Y1 Te1 103.14(5) 14_765 2_755
Na1 Y1 Te1 61.934(3) . 2_755
Na1 Y1 Te1 118.066(3) 3_644 2_755
O1 Y1 Te1 114.97(5) . 6
O1 Y1 Te1 105.82(5) 2_755 6
O1 Y1 Te1 100.09(5) 5_755 6
O1 Y1 Te1 29.56(5) 6 6
O2 Y1 Te1 59.06(5) 9_755 6
O2 Y1 Te1 103.14(5) 10_665 6
O2 Y1 Te1 168.78(5) 13_655 6
O2 Y1 Te1 46.04(5) 14_765 6
Na1 Y1 Te1 118.066(3) . 6
Na1 Y1 Te1 61.934(3) 3_644 6
Te1 Y1 Te1 120.355(7) 2_755 6
O1 Na1 O1 87.91(10) 8_665 7_645
O1 Na1 O1 97.33(10) 8_665 2_755
O1 Na1 O1 155.35(11) 7_645 2_755
O1 Na1 O1 155.35(11) 8_665 .
O1 Na1 O1 97.33(10) 7_645 .
O1 Na1 O1 87.91(10) 2_755 .
O1 Na1 O3 102.33(5) 8_665 12_656
O1 Na1 O3 77.67(5) 7_645 12_656
O1 Na1 O3 77.67(5) 2_755 12_656
O1 Na1 O3 102.33(5) . 12_656
O1 Na1 O3 77.67(5) 8_665 11_766
O1 Na1 O3 102.33(5) 7_645 11_766
O1 Na1 O3 102.33(5) 2_755 11_766
O1 Na1 O3 77.67(5) . 11_766
O3 Na1 O3 180 12_656 11_766
O1 Na1 Y1 136.04(5) 8_665 .
O1 Na1 Y1 136.04(5) 7_645 .
O1 Na1 Y1 43.96(5) 2_755 .
O1 Na1 Y1 43.95(5) . .
O3 Na1 Y1 90 12_656 .
O3 Na1 Y1 90 11_766 .
O1 Na1 Y1 43.96(5) 8_665 3_645
O1 Na1 Y1 43.96(5) 7_645 3_645
O1 Na1 Y1 136.04(5) 2_755 3_645
O1 Na1 Y1 136.05(5) . 3_645
O3 Na1 Y1 90 12_656 3_645
O3 Na1 Y1 90 11_766 3_645
Y1 Na1 Y1 180 . 3_645
O1 Na1 Te1 27.91(5) 8_665 8_665
O1 Na1 Te1 100.31(5) 7_645 8_665
O1 Na1 Te1 75.63(5) 2_755 8_665
O1 Na1 Te1 162.33(5) . 8_665
O3 Na1 Te1 80.686(3) 12_656 8_665
O3 Na1 Te1 99.314(3) 11_766 8_665
Y1 Na1 Te1 119.303(3) . 8_665
Y1 Na1 Te1 60.697(3) 3_645 8_665
O1 Na1 Te1 100.31(5) 8_665 7_645
O1 Na1 Te1 27.91(5) 7_645 7_645
O1 Na1 Te1 162.33(5) 2_755 7_645
O1 Na1 Te1 75.63(5) . 7_645
O3 Na1 Te1 99.314(3) 12_656 7_645
O3 Na1 Te1 80.686(3) 11_766 7_645
Y1 Na1 Te1 119.303(3) . 7_645
Y1 Na1 Te1 60.697(3) 3_645 7_645
Te1 Na1 Te1 121.394(6) 8_665 7_645
O1 Na1 Te1 75.63(5) 8_665 2_755
O1 Na1 Te1 162.33(5) 7_645 2_755
O1 Na1 Te1 27.91(5) 2_755 2_755
O1 Na1 Te1 100.31(5) . 2_755
O3 Na1 Te1 99.314(3) 12_656 2_755
O3 Na1 Te1 80.686(3) 11_766 2_755
Y1 Na1 Te1 60.697(3) . 2_755
Y1 Na1 Te1 119.303(3) 3_645 2_755
Te1 Na1 Te1 62.061(7) 8_665 2_755
Te1 Na1 Te1 161.372(7) 7_645 2_755
O1 Na1 Te1 162.33(5) 8_665 .
O1 Na1 Te1 75.63(5) 7_645 .
O1 Na1 Te1 100.31(5) 2_755 .
O1 Na1 Te1 27.91(5) . .
O3 Na1 Te1 80.686(3) 12_656 .
O3 Na1 Te1 99.314(3) 11_766 .
Y1 Na1 Te1 60.697(3) . .
Y1 Na1 Te1 119.303(3) 3_645 .
Te1 Na1 Te1 161.372(7) 8_665 .
Te1 Na1 Te1 62.061(7) 7_645 .
Te1 Na1 Te1 121.394(6) 2_755 .
Te1 O1 Na1 117.02(10) . .
Te1 O1 Y1 111.89(9) . .
Na1 O1 Y1 93.63(8) . .
Te1 O2 Y1 122.63(10) . 9_755
Te1 O2 Te1 104.77(9) . 9_755
Y1 O2 Te1 91.17(7) 9_755 9_755
Te1 O3 Te1 136.85(16) 7_645 .
Te1 O3 Na1 111.57(8) 7_645 11_666
Te1 O3 Na1 111.57(8) . 11_666

loop_
_geom_bond_atom_site_label_1
_geom_bond_atom_site_label_2
_geom_bond_distance
_geom_bond_site_symmetry_2
Te1 O1 1.856(2) .
Te1 O2 1.861(2) .
Te1 O3 1.9581(11) .
Te1 O2 2.514(2) 9_755
Te1 Y1 3.4910(2) .
Te1 Na1 3.53248(19) .
Y1 O1 2.345(2) .
Y1 O1 2.345(2) 2_755
Y1 O1 2.345(2) 5_755
Y1 O1 2.345(2) 6
Y1 O2 2.372(2) 9_755
Y1 O2 2.372(2) 10_665
Y1 O2 2.372(2) 13_655
Y1 O2 2.372(2) 14_765
Y1 Na1 3.37135(5) .
Y1 Na1 3.37135(5) 3_644
Y1 Te1 3.4910(2) 2_755
Y1 Te1 3.4910(2) 6
Na1 O1 2.278(2) 8_665
Na1 O1 2.278(2) 7_645
Na1 O1 2.278(2) 2_755
Na1 O1 2.278(2) .
Na1 O3 2.570(3) 12_656
Na1 O3 2.570(3) 11_766
Na1 Y1 3.37135(5) 3_645
Na1 Te1 3.5324(2) 8_665
Na1 Te1 3.5324(2) 7_645
Na1 Te1 3.5324(2) 2_755
O2 Y1 2.372(2) 9_755
O2 Te1 2.514(2) 9_755
O3 Te1 1.9581(11) 7_645
O3 Na1 2.570(3) 11_666
